data_7700703
loop_
_publ_author_name
'Tignor, Steven E.'
'Shaw, Travis W.'
'Bocarsly, Andrew B.'

_publ_section_title
;
 Elucidating the origins of enhanced CO<sub>2</sub> reduction in manganese
 electrocatalysts bearing pendant hydrogen-bond donors.
;
_journal_issue 33
_journal_name_full 'Dalton transactions (Cambridge, England : 2003)'
_journal_page_first 12730
_journal_page_last 12737
_journal_paper_doi 10.1039/c9dt02060h
_journal_volume 48
_journal_year 2019
_chemical_formula_sum 'C19 H12 Br Mn N2 O4'
_chemical_formula_weight 467.16
_chemical_name_common 5-OH
_space_group_crystal_system monoclinic
_space_group_IT_number 15
_space_group_name_Hall '-C 2yc'
_space_group_name_H-M_alt 'C 1 2/c 1'
_symmetry_space_group_name_Hall '-C 2yc'
_symmetry_space_group_name_H-M 'C 1 2/c 1'
_atom_sites_solution_hydrogens mixed
_audit_update_record
;
2019-03-12 deposited with the CCDC.    2019-07-23 downloaded from the CCDC.
;
_cell_angle_alpha 90
_cell_angle_beta 120.8861(18)
_cell_angle_gamma 90
_cell_formula_units_Z 8
_cell_length_a 26.7689(16)
_cell_length_b 8.7144(6)
_cell_length_c 18.1821(11)
_cell_measurement_reflns_used 9518
_cell_measurement_temperature 100.(2)
_cell_measurement_theta_max 37.8296
_cell_measurement_theta_min 2.6107
_cell_volume 3639.9(4)
_computing_cell_refinement 'SAINT V8.34A (Bruker AXS Inc., 2013)'
_computing_data_collection 'Bruker Instrument Service v4.2.4'
_computing_data_reduction 'SAINT V8.34A (Bruker AXS Inc., 2013)'
_computing_structure_refinement 'SHELXL-2014/7 (Sheldrick, 2014)'
_diffrn_ambient_temperature 100.(2)
_diffrn_detector_area_resol_mean 10.4167
_diffrn_measured_fraction_theta_full 1.000
_diffrn_measured_fraction_theta_max 1.000
_diffrn_measurement_device_type 'Bruker APEX II CCD'
_diffrn_radiation_type 'Mo K\a'
_diffrn_radiation_wavelength 0.71073
_diffrn_reflns_av_R_equivalents 0.0367
_diffrn_reflns_av_unetI/netI 0.0169
_diffrn_reflns_limit_h_max 44
_diffrn_reflns_limit_h_min -44
_diffrn_reflns_limit_k_max 14
_diffrn_reflns_limit_k_min -14
_diffrn_reflns_limit_l_max 30
_diffrn_reflns_limit_l_min -30
_diffrn_reflns_number 98623
_diffrn_reflns_theta_full 36.32
_diffrn_reflns_theta_max 36.32
_diffrn_reflns_theta_min 2.28
_exptl_absorpt_coefficient_mu 2.948
_exptl_absorpt_correction_T_max 0.65
_exptl_absorpt_correction_T_min 0.40
_exptl_absorpt_correction_type multi-scan
_exptl_absorpt_process_details 'SADABS V2014/5 (Bruker AXS Inc.)'
_exptl_crystal_colour 'translucent intense orange'
_exptl_crystal_density_diffrn 1.705
_exptl_crystal_density_method 'not measured'
_exptl_crystal_description 'rectangular prism'
_exptl_crystal_F_000 1856
_exptl_crystal_size_max 0.362
_exptl_crystal_size_mid 0.188
_exptl_crystal_size_min 0.162
_refine_diff_density_max 0.912
_refine_diff_density_min -0.362
_refine_ls_extinction_method none
_refine_ls_goodness_of_fit_ref 1.066
_refine_ls_hydrogen_treatment mixed
_refine_ls_matrix_type full
_refine_ls_number_parameters 248
_refine_ls_number_reflns 8837
_refine_ls_number_restraints 0
_refine_ls_restrained_S_all 1.066
_refine_ls_R_factor_all 0.0272
_refine_ls_R_factor_gt 0.0225
_refine_ls_shift/su_max 0.003
_refine_ls_shift/su_mean 0.000
_refine_ls_structure_factor_coef Fsqd
_refine_ls_weighting_details 'w=1/[\s^2^(Fo^2^)+(0.0285P)^2^+2.9554P] where P=(Fo^2^+2Fc^2^)/3'
_refine_ls_weighting_scheme calc
_refine_ls_wR_factor_gt 0.0569
_refine_ls_wR_factor_ref 0.0587
_reflns_number_gt 7968
_reflns_number_total 8837
_reflns_threshold_expression 'I > 2\s(I)'
_cod_data_source_file c9dt02060h2.cif
_cod_data_source_block I_CCDC1
_cod_depositor_comments 'Adding full bibliography for 7700702--7700703.cif.'
_cod_database_code 7700703
_publcif_funding_html
;
;

loop_
_space_group_symop_operation_xyz
'x, y, z'
'-x, y, -z+1/2'
'x+1/2, y+1/2, z'
'-x+1/2, y+1/2, -z+1/2'
'-x, -y, -z'
'x, -y, z-1/2'
'-x+1/2, -y+1/2, -z'
'x+1/2, -y+1/2, z-1/2'

loop_
_atom_site_type_symbol
_atom_site_label
_atom_site_fract_x
_atom_site_fract_y
_atom_site_fract_z
_atom_site_U_iso_or_equiv
_atom_site_adp_type
_atom_site_calc_flag
_atom_site_refinement_flags_adp
_atom_site_refinement_flags_posn
_atom_site_occupancy
Br Br1 0.30966(2) 0.42990(2) 0.78760(2) 0.01316(2) Uani d . . 1
Mn Mn1 0.40704(2) 0.51360(2) 0.80920(2) 0.00923(3) Uani d . . 1
O O1 0.26540(3) 0.17026(9) 0.41210(5) 0.01672(13) Uani d . . 1
H H1A 0.2473(8) 0.135(2) 0.3652(12) 0.029(4) Uiso d . . 1
N N1 0.36958(3) 0.72048(9) 0.75551(5) 0.01116(12) Uani d . . 1
C C1 0.36662(4) 0.84478(11) 0.79715(6) 0.01476(15) Uani d . . 1
H H1 0.3834 0.8391 0.8575 0.018 Uiso calc U R 1
O O2 0.44409(4) 0.59604(10) 0.98788(5) 0.02131(15) Uani d . . 1
N N2 0.37528(3) 0.46944(8) 0.68209(5) 0.00963(11) Uani d . . 1
C C2 0.34019(4) 0.98077(11) 0.75579(6) 0.01550(15) Uani d . . 1
H H2 0.3385 1.0657 0.7872 0.019 Uiso calc U R 1
O O3 0.45289(4) 0.20132(9) 0.87054(5) 0.02122(14) Uani d . . 1
C C3 0.31631(4) 0.99094(10) 0.66787(6) 0.01461(15) Uani d . . 1
H H3 0.2982 1.083 0.6381 0.018 Uiso calc U R 1
O O4 0.52391(4) 0.60196(11) 0.84643(5) 0.02239(15) Uani d . . 1
C C4 0.31943(4) 0.86410(10) 0.62436(6) 0.01307(14) Uani d . . 1
H H4 0.3038 0.8686 0.5642 0.016 Uiso calc U R 1
C C5 0.34566(4) 0.73016(10) 0.66944(5) 0.01034(13) Uani d . . 1
C C6 0.34880(4) 0.58864(9) 0.62835(5) 0.00967(12) Uani d . . 1
C C7 0.32611(4) 0.57495(10) 0.54043(5) 0.01160(13) Uani d . . 1
H H7 0.3081 0.6606 0.5039 0.014 Uiso calc U R 1
C C8 0.32984(4) 0.43630(10) 0.50658(5) 0.01161(13) Uani d . . 1
H H8 0.3146 0.4261 0.4467 0.014 Uiso calc U R 1
C C9 0.35623(4) 0.31149(9) 0.56114(5) 0.01028(13) Uani d . . 1
C C10 0.37854(4) 0.33517(10) 0.64848(5) 0.01034(12) Uani d . . 1
H H10 0.3971 0.2515 0.6864 0.012 Uiso calc U R 1
C C11 0.36256(4) 0.15988(10) 0.53027(5) 0.01116(13) Uani d . . 1
C C12 0.41506(4) 0.07989(11) 0.57529(6) 0.01572(15) Uani d . . 1
H H12 0.4462 0.1236 0.626 0.019 Uiso calc U R 1
C C13 0.42289(5) -0.06208(12) 0.54780(7) 0.01968(18) Uani d . . 1
H H13 0.4592 -0.1138 0.5788 0.024 Uiso calc U R 1
C C14 0.37698(5) -0.12741(11) 0.47433(7) 0.01791(17) Uani d . . 1
H H14 0.3818 -0.2247 0.4552 0.021 Uiso calc U R 1
C C15 0.32408(5) -0.05141(10) 0.42877(6) 0.01493(15) Uani d . . 1
H H15 0.2927 -0.0976 0.3792 0.018 Uiso calc U R 1
C C16 0.31682(4) 0.09295(10) 0.45560(6) 0.01195(13) Uani d . . 1
C C17 0.42913(4) 0.56549(11) 0.91813(6) 0.01357(14) Uani d . . 1
C C18 0.43474(4) 0.32212(11) 0.84635(6) 0.01339(14) Uani d . . 1
C C19 0.47777(4) 0.56978(11) 0.82951(6) 0.01377(14) Uani d . . 1

loop_
_atom_site_aniso_label
_atom_site_aniso_U_11
_atom_site_aniso_U_22
_atom_site_aniso_U_33
_atom_site_aniso_U_12
_atom_site_aniso_U_13
_atom_site_aniso_U_23
Br1 0.01047(4) 0.01859(4) 0.00960(4) -0.00176(3) 0.00456(3) -0.00079(3)
Mn1 0.00868(5) 0.01135(5) 0.00618(5) 0.00001(4) 0.00275(4) -0.00074(4)
O1 0.0148(3) 0.0171(3) 0.0119(3) 0.0007(2) 0.0023(2) -0.0044(2)
N1 0.0120(3) 0.0113(3) 0.0098(3) -0.0003(2) 0.0053(2) -0.0016(2)
C1 0.0188(4) 0.0134(3) 0.0125(3) -0.0001(3) 0.0083(3) -0.0030(3)
O2 0.0194(3) 0.0317(4) 0.0100(3) 0.0034(3) 0.0055(3) -0.0036(3)
N2 0.0098(3) 0.0105(3) 0.0081(3) -0.0004(2) 0.0042(2) -0.0003(2)
C2 0.0189(4) 0.0120(3) 0.0177(4) -0.0002(3) 0.0109(3) -0.0027(3)
O3 0.0196(3) 0.0168(3) 0.0221(3) 0.0034(3) 0.0070(3) 0.0039(3)
C3 0.0164(4) 0.0110(3) 0.0175(4) 0.0005(3) 0.0094(3) -0.0001(3)
O4 0.0152(3) 0.0314(4) 0.0206(3) -0.0054(3) 0.0092(3) -0.0038(3)
C4 0.0155(4) 0.0110(3) 0.0123(3) 0.0011(3) 0.0069(3) 0.0008(3)
C5 0.0109(3) 0.0104(3) 0.0098(3) -0.0002(2) 0.0053(3) -0.0002(2)
C6 0.0103(3) 0.0097(3) 0.0085(3) -0.0003(2) 0.0045(3) -0.0004(2)
C7 0.0143(4) 0.0105(3) 0.0087(3) 0.0001(3) 0.0049(3) 0.0007(2)
C8 0.0139(3) 0.0121(3) 0.0079(3) -0.0010(3) 0.0049(3) -0.0005(2)
C9 0.0114(3) 0.0108(3) 0.0085(3) -0.0010(2) 0.0050(3) -0.0012(2)
C10 0.0107(3) 0.0102(3) 0.0087(3) -0.0003(2) 0.0040(3) -0.0005(2)
C11 0.0135(3) 0.0106(3) 0.0101(3) -0.0003(3) 0.0066(3) -0.0013(2)
C12 0.0150(4) 0.0145(4) 0.0160(4) 0.0017(3) 0.0068(3) -0.0011(3)
C13 0.0201(4) 0.0159(4) 0.0229(5) 0.0053(3) 0.0110(4) -0.0002(3)
C14 0.0259(5) 0.0125(3) 0.0209(4) 0.0012(3) 0.0160(4) -0.0018(3)
C15 0.0217(4) 0.0125(3) 0.0133(4) -0.0026(3) 0.0110(3) -0.0032(3)
C16 0.0155(4) 0.0116(3) 0.0097(3) -0.0011(3) 0.0072(3) -0.0012(3)
C17 0.0109(3) 0.0178(4) 0.0105(3) 0.0014(3) 0.0045(3) -0.0006(3)
C18 0.0116(3) 0.0166(4) 0.0100(3) -0.0006(3) 0.0042(3) -0.0006(3)
C19 0.0141(4) 0.0164(4) 0.0095(3) -0.0008(3) 0.0051(3) -0.0020(3)

loop_
_atom_type_symbol
_atom_type_description
_atom_type_scat_dispersion_real
_atom_type_scat_dispersion_imag
_atom_type_scat_source
C C 0.0033 0.0016 'International Tables Vol C Tables 4.2.6.8 and 6.1.1.4'
H H 0.0000 0.0000 'International Tables Vol C Tables 4.2.6.8 and 6.1.1.4'
N N 0.0061 0.0033 'International Tables Vol C Tables 4.2.6.8 and 6.1.1.4'
O O 0.0106 0.0060 'International Tables Vol C Tables 4.2.6.8 and 6.1.1.4'
Mn Mn 0.3368 0.7283 'International Tables Vol C Tables 4.2.6.8 and 6.1.1.4'
Br Br -0.2901 2.4595 'International Tables Vol C Tables 4.2.6.8 and 6.1.1.4'

loop_
_geom_angle_atom_site_label_1
_geom_angle_atom_site_label_2
_geom_angle_atom_site_label_3
_geom_angle
C19 Mn1 C17 89.38(4)
C19 Mn1 C18 89.31(4)
C17 Mn1 C18 88.90(4)
C19 Mn1 N2 93.80(4)
C17 Mn1 N2 174.35(4)
C18 Mn1 N2 95.81(4)
C19 Mn1 N1 93.69(4)
C17 Mn1 N1 96.12(4)
C18 Mn1 N1 174.18(4)
N2 Mn1 N1 79.03(3)
C19 Mn1 Br1 177.37(3)
C17 Mn1 Br1 88.49(3)
C18 Mn1 Br1 89.09(3)
N2 Mn1 Br1 88.45(2)
N1 Mn1 Br1 88.08(2)
C16 O1 H1A 107.9(13)
C1 N1 C5 118.01(8)
C1 N1 Mn1 126.51(6)
C5 N1 Mn1 115.48(6)
N1 C1 C2 122.89(8)
N1 C1 H1 118.6
C2 C1 H1 118.6
C10 N2 C6 118.24(7)
C10 N2 Mn1 126.20(6)
C6 N2 Mn1 115.56(6)
C3 C2 C1 118.99(8)
C3 C2 H2 120.5
C1 C2 H2 120.5
C2 C3 C4 118.67(9)
C2 C3 H3 120.7
C4 C3 H3 120.7
C3 C4 C5 119.51(8)
C3 C4 H4 120.2
C5 C4 H4 120.2
N1 C5 C4 121.92(8)
N1 C5 C6 114.78(7)
C4 C5 C6 123.29(8)
N2 C6 C7 121.45(8)
N2 C6 C5 115.10(7)
C7 C6 C5 123.45(8)
C8 C7 C6 119.80(8)
C8 C7 H7 120.1
C6 C7 H7 120.1
C7 C8 C9 119.38(8)
C7 C8 H8 120.3
C9 C8 H8 120.3
C8 C9 C10 117.29(8)
C8 C9 C11 122.78(7)
C10 C9 C11 119.91(7)
N2 C10 C9 123.82(8)
N2 C10 H10 118.1
C9 C10 H10 118.1
C12 C11 C16 118.33(8)
C12 C11 C9 120.03(8)
C16 C11 C9 121.64(8)
C13 C12 C11 121.72(9)
C13 C12 H12 119.1
C11 C12 H12 119.1
C12 C13 C14 119.19(10)
C12 C13 H13 120.4
C14 C13 H13 120.4
C15 C14 C13 120.40(9)
C15 C14 H14 119.8
C13 C14 H14 119.8
C14 C15 C16 120.20(9)
C14 C15 H15 119.9
C16 C15 H15 119.9
O1 C16 C15 121.48(8)
O1 C16 C11 118.37(8)
C15 C16 C11 120.13(9)
O2 C17 Mn1 178.50(9)
O3 C18 Mn1 179.25(11)
O4 C19 Mn1 176.50(9)

loop_
_geom_bond_atom_site_label_1
_geom_bond_atom_site_label_2
_geom_bond_distance
Br1 Mn1 2.5359(2)
Mn1 C19 1.8008(10)
Mn1 C17 1.8096(9)
Mn1 C18 1.8100(10)
Mn1 N2 2.0481(7)
Mn1 N1 2.0503(8)
O1 C16 1.3625(12)
O1 H1A 0.796(18)
N1 C1 1.3471(11)
N1 C5 1.3554(11)
C1 C2 1.3872(14)
C1 H1 0.95
O2 C17 1.1480(11)
N2 C10 1.3435(11)
N2 C6 1.3510(11)
C2 C3 1.3865(14)
C2 H2 0.95
O3 C18 1.1482(12)
C3 C4 1.3866(13)
C3 H3 0.95
O4 C19 1.1440(12)
C4 C5 1.3915(12)
C4 H4 0.95
C5 C6 1.4665(12)
C6 C7 1.3934(12)
C7 C8 1.3827(12)
C7 H7 0.95
C8 C9 1.3952(12)
C8 H8 0.95
C9 C10 1.3954(12)
C9 C11 1.4788(12)
C10 H10 0.95
C11 C12 1.3964(13)
C11 C16 1.4056(12)
C12 C13 1.3900(14)
C12 H12 0.95
C13 C14 1.3906(16)
C13 H13 0.95
C14 C15 1.3876(15)
C14 H14 0.95
C15 C16 1.3985(12)
C15 H15 0.95

loop_
_geom_torsion_atom_site_label_1
_geom_torsion_atom_site_label_2
_geom_torsion_atom_site_label_3
_geom_torsion_atom_site_label_4
_geom_torsion
C5 N1 C1 C2 0.14(14)
Mn1 N1 C1 C2 -179.76(7)
N1 C1 C2 C3 -0.84(15)
C1 C2 C3 C4 0.38(14)
C2 C3 C4 C5 0.72(14)
C1 N1 C5 C4 1.02(13)
Mn1 N1 C5 C4 -179.07(7)
C1 N1 C5 C6 -177.94(8)
Mn1 N1 C5 C6 1.97(9)
C3 C4 C5 N1 -1.46(14)
C3 C4 C5 C6 177.41(8)
C10 N2 C6 C7 -1.00(12)
Mn1 N2 C6 C7 178.93(7)
C10 N2 C6 C5 178.57(7)
Mn1 N2 C6 C5 -1.51(9)
N1 C5 C6 N2 -0.31(11)
C4 C5 C6 N2 -179.25(8)
N1 C5 C6 C7 179.25(8)
C4 C5 C6 C7 0.31(14)
N2 C6 C7 C8 0.86(13)
C5 C6 C7 C8 -178.67(8)
C6 C7 C8 C9 0.19(13)
C7 C8 C9 C10 -1.02(13)
C7 C8 C9 C11 -179.31(8)
C6 N2 C10 C9 0.10(13)
Mn1 N2 C10 C9 -179.82(6)
C8 C9 C10 N2 0.91(13)
C11 C9 C10 N2 179.26(8)
C8 C9 C11 C12 136.14(9)
C10 C9 C11 C12 -42.11(12)
C8 C9 C11 C16 -43.49(12)
C10 C9 C11 C16 138.25(9)
C16 C11 C12 C13 0.35(14)
C9 C11 C12 C13 -179.30(9)
C11 C12 C13 C14 -1.06(16)
C12 C13 C14 C15 0.34(16)
C13 C14 C15 C16 1.09(15)
C14 C15 C16 O1 179.96(9)
C14 C15 C16 C11 -1.80(14)
C12 C11 C16 O1 179.38(8)
C9 C11 C16 O1 -0.98(12)
C12 C11 C16 C15 1.08(13)
C9 C11 C16 C15 -179.28(8)
